data_4340389
loop_
_publ_author_name
'Bieller, Susanne'
'Bolte, Michael'
'Lerner, Hans-Wolfram'
'Wagner, Matthias'

_publ_section_title
;
 A chloro-bridged dimanganese complex and an oxo-bridged dititanium
 complex of a ditopic bis(pyrazol-1-yl)borate ligand.
;
_journal_issue 25
_journal_name_full 'Inorganic chemistry'
_journal_page_first 9489
_journal_page_last 9496
_journal_paper_doi 10.1021/ic051689h
_journal_volume 44
_journal_year 2005
_chemical_formula_sum 'C42 H66 B2 Li2 N8 O4'
_chemical_formula_weight 782.53
_chemical_name_systematic ?
_space_group_IT_number 61
_symmetry_cell_setting orthorhombic
_symmetry_space_group_name_Hall '-P 2ac 2ab'
_symmetry_space_group_name_H-M 'P b c a'
_atom_sites_solution_hydrogens geom
_atom_sites_solution_primary direct
_atom_sites_solution_secondary difmap
_audit_creation_method SHELXL-97
_cell_angle_alpha 90.00
_cell_angle_beta 90.00
_cell_angle_gamma 90.00
_cell_formula_units_Z 8
_cell_length_a 19.617(2)
_cell_length_b 16.5862(16)
_cell_length_c 27.867(3)
_cell_measurement_reflns_used 12652
_cell_measurement_temperature 173(2)
_cell_measurement_theta_max 22.6
_cell_measurement_theta_min 3.5
_cell_volume 9067.1(16)
_computing_cell_refinement 'X-Area (Stoe & Cie, 2001)'
_computing_data_collection 'X-Area (Stoe & Cie, 2001)'
_computing_data_reduction 'X-Area (Stoe & Cie, 2001)'
_computing_molecular_graphics 'XP in SHELXTL-Plus (Sheldrick, 1991)'
_computing_publication_material SHELXL97
_computing_structure_refinement 'SHELXL97 (Sheldrick, 1997) '
_computing_structure_solution 'SHELXS97 (Sheldrick, 1990) '
_diffrn_ambient_temperature 173(2)
_diffrn_measured_fraction_theta_full 0.997
_diffrn_measured_fraction_theta_max 0.988
_diffrn_measurement_device_type 'STOE IPDS II two-circle-diffractometer'
_diffrn_measurement_method \w
_diffrn_radiation_monochromator graphite
_diffrn_radiation_source 'fine-focus sealed tube'
_diffrn_radiation_type MoK\a
_diffrn_radiation_wavelength 0.71073
_diffrn_reflns_av_R_equivalents 0.2164
_diffrn_reflns_av_sigmaI/netI 0.1381
_diffrn_reflns_limit_h_max 23
_diffrn_reflns_limit_h_min -24
_diffrn_reflns_limit_k_max 20
_diffrn_reflns_limit_k_min -20
_diffrn_reflns_limit_l_max 34
_diffrn_reflns_limit_l_min -33
_diffrn_reflns_number 86228
_diffrn_reflns_theta_full 25.00
_diffrn_reflns_theta_max 26.04
_diffrn_reflns_theta_min 3.45
_diffrn_standards_decay_% 0
_diffrn_standards_interval_time 0
_diffrn_standards_number 0
_exptl_absorpt_coefficient_mu 0.073
_exptl_absorpt_correction_T_max 0.9898
_exptl_absorpt_correction_T_min 0.9763
_exptl_absorpt_correction_type multi-scan
_exptl_absorpt_process_details 'MULABS (Spek, 1990; Blessing, 1995)'
_exptl_crystal_colour colourless
_exptl_crystal_density_diffrn 1.146
_exptl_crystal_density_method 'not measured'
_exptl_crystal_description block
_exptl_crystal_F_000 3376
_exptl_crystal_size_max 0.33
_exptl_crystal_size_mid 0.28
_exptl_crystal_size_min 0.14
_refine_diff_density_max 0.331
_refine_diff_density_min -0.164
_refine_diff_density_rms 0.041
_refine_ls_extinction_method none
_refine_ls_goodness_of_fit_ref 0.846
_refine_ls_hydrogen_treatment mixed
_refine_ls_matrix_type full
_refine_ls_number_parameters 523
_refine_ls_number_reflns 8857
_refine_ls_number_restraints 0
_refine_ls_restrained_S_all 0.846
_refine_ls_R_factor_all 0.1971
_refine_ls_R_factor_gt 0.0725
_refine_ls_shift/su_max 0.000
_refine_ls_shift/su_mean 0.000
_refine_ls_structure_factor_coef Fsqd
_refine_ls_weighting_details 'calc w=1/[\s^2^(Fo^2^)+(0.0605P)^2^+0.0000P] where P=(Fo^2^+2Fc^2^)/3'
_refine_ls_weighting_scheme calc
_refine_ls_wR_factor_gt 0.1358
_refine_ls_wR_factor_ref 0.1792
_reflns_number_gt 3159
_reflns_number_total 8857
_reflns_threshold_expression I>2\s(I)
_cod_data_source_file ic051689hsi20050930_112739.cif
_cod_data_source_block wa390,_compound_2
_cod_depositor_comments
;
The following automatic conversions were performed:

'_symmetry_cell_setting' value 'Orthorhombic' changed to
'orthorhombic' according to
/usr/data/users/saulius/automatic-downloads/retrospective/ACS/lib/dictionaries/cif_core.dic
dictionary named 'cif_core.dic' version 2.4.2 from 2011-04-26.

Automatic conversion script
Id: cif_fix_values 2281 2013-09-26 08:29:07Z andrius 
;
_cod_original_sg_symbol_H-M 'P bca'
_cod_database_code 4340389

loop_
_symmetry_equiv_pos_as_xyz
'x, y, z'
'-x+1/2, -y, z+1/2'
'-x, y+1/2, -z+1/2'
'x+1/2, -y+1/2, -z'
'-x, -y, -z'
'x-1/2, y, -z-1/2'
'x, -y-1/2, z-1/2'
'-x-1/2, y-1/2, z'

loop_
_atom_site_label
_atom_site_type_symbol
_atom_site_fract_x
_atom_site_fract_y
_atom_site_fract_z
_atom_site_U_iso_or_equiv
_atom_site_adp_type
_atom_site_occupancy
_atom_site_symmetry_multiplicity
_atom_site_calc_flag
_atom_site_refinement_flags
B1 B 0.3800(2) 0.3535(3) 0.48680(15) 0.0441(11) Uani 1 1 d .
C1 C 0.3534(2) 0.3846(2) 0.54033(13) 0.0517(10) Uani 1 1 d .
C1A C 0.2778(2) 0.4082(3) 0.53919(15) 0.0705(14) Uani 1 1 d .
H1A1 H 0.2508 0.3626 0.5275 0.106 Uiso 1 1 calc R
H1A2 H 0.2716 0.4545 0.5178 0.106 Uiso 1 1 calc R
H1A3 H 0.2628 0.4226 0.5716 0.106 Uiso 1 1 calc R
C1B C 0.3944(3) 0.4569(3) 0.55912(14) 0.0714(14) Uani 1 1 d .
H1B1 H 0.3916 0.5013 0.5360 0.107 Uiso 1 1 calc R
H1B2 H 0.4422 0.4411 0.5633 0.107 Uiso 1 1 calc R
H1B3 H 0.3756 0.4743 0.5900 0.107 Uiso 1 1 calc R
C1C C 0.3596(3) 0.3175(3) 0.57850(13) 0.0636(12) Uani 1 1 d .
H1C1 H 0.3339 0.2700 0.5680 0.095 Uiso 1 1 calc R
H1C2 H 0.3410 0.3368 0.6091 0.095 Uiso 1 1 calc R
H1C3 H 0.4076 0.3031 0.5827 0.095 Uiso 1 1 calc R
Li1 Li 0.3856(4) 0.1457(4) 0.4973(2) 0.0584(18) Uani 1 1 d .
B2 B 0.4110(2) 0.5758(3) 0.31069(14) 0.0462(11) Uani 1 1 d .
C2 C 0.4746(2) 0.5602(3) 0.27161(13) 0.0571(11) Uani 1 1 d .
C2A C 0.4770(3) 0.6255(3) 0.23237(16) 0.0767(15) Uani 1 1 d .
H2A1 H 0.4808 0.6787 0.2474 0.115 Uiso 1 1 calc R
H2A2 H 0.4352 0.6230 0.2132 0.115 Uiso 1 1 calc R
H2A3 H 0.5166 0.6162 0.2116 0.115 Uiso 1 1 calc R
C2B C 0.4694(3) 0.4805(3) 0.24506(15) 0.0762(15) Uani 1 1 d .
H2B1 H 0.4682 0.4362 0.2683 0.114 Uiso 1 1 calc R
H2B2 H 0.5091 0.4740 0.2240 0.114 Uiso 1 1 calc R
H2B3 H 0.4277 0.4798 0.2257 0.114 Uiso 1 1 calc R
C2C C 0.5443(2) 0.5636(3) 0.29689(16) 0.0734(14) Uani 1 1 d .
H2C1 H 0.5486 0.6147 0.3142 0.110 Uiso 1 1 calc R
H2C2 H 0.5807 0.5594 0.2729 0.110 Uiso 1 1 calc R
H2C3 H 0.5479 0.5187 0.3196 0.110 Uiso 1 1 calc R
Li2 Li 0.3265(4) 0.7137(5) 0.2418(2) 0.067(2) Uani 1 1 d .
N11 N 0.32485(16) 0.29323(18) 0.46500(10) 0.0425(8) Uani 1 1 d .
N12 N 0.30849(17) 0.22002(19) 0.48422(11) 0.0493(8) Uani 1 1 d .
C13 C 0.2520(2) 0.1966(3) 0.46173(15) 0.0564(11) Uani 1 1 d .
H13 H 0.2292 0.1471 0.4679 0.068 Uiso 1 1 calc R
C14 C 0.2306(2) 0.2523(3) 0.42841(15) 0.0601(11) Uani 1 1 d .
H14 H 0.1918 0.2499 0.4081 0.072 Uiso 1 1 calc R
C15 C 0.2786(2) 0.3123(3) 0.43158(14) 0.0531(11) Uani 1 1 d .
H15 H 0.2789 0.3601 0.4128 0.064 Uiso 1 1 calc R
N21 N 0.45030(17) 0.3076(2) 0.49337(10) 0.0467(8) Uani 1 1 d .
N22 N 0.45828(18) 0.2262(2) 0.49680(11) 0.0544(9) Uani 1 1 d .
C23 C 0.5250(2) 0.2155(3) 0.50586(15) 0.0662(13) Uani 1 1 d .
H23 H 0.5457 0.1641 0.5098 0.079 Uiso 1 1 calc R
C24 C 0.5596(2) 0.2868(3) 0.50882(15) 0.0686(13) Uani 1 1 d .
H24 H 0.6067 0.2950 0.5153 0.082 Uiso 1 1 calc R
C25 C 0.5108(2) 0.3435(3) 0.50032(15) 0.0588(11) Uani 1 1 d .
H25 H 0.5185 0.4000 0.4994 0.071 Uiso 1 1 calc R
N31 N 0.33971(18) 0.55564(19) 0.28578(10) 0.0475(8) Uani 1 1 d .
N32 N 0.31349(19) 0.5967(2) 0.24690(11) 0.0580(9) Uani 1 1 d .
C33 C 0.2593(2) 0.5547(3) 0.23260(15) 0.0641(12) Uani 1 1 d .
H33 H 0.2311 0.5697 0.2064 0.077 Uiso 1 1 calc R
C34 C 0.2490(3) 0.4867(3) 0.26030(15) 0.0703(13) Uani 1 1 d .
H34 H 0.2142 0.4471 0.2574 0.084 Uiso 1 1 calc R
C35 C 0.3012(2) 0.4903(3) 0.29304(14) 0.0613(12) Uani 1 1 d .
H35 H 0.3089 0.4516 0.3176 0.074 Uiso 1 1 calc R
N41 N 0.41202(17) 0.66719(19) 0.32563(10) 0.0456(8) Uani 1 1 d .
N42 N 0.38427(19) 0.7279(2) 0.29966(11) 0.0572(9) Uani 1 1 d .
C43 C 0.4059(3) 0.7958(3) 0.32015(15) 0.0647(13) Uani 1 1 d .
H43 H 0.3943 0.8483 0.3091 0.078 Uiso 1 1 calc R
C44 C 0.4468(3) 0.7808(3) 0.35906(15) 0.0638(12) Uani 1 1 d .
H44 H 0.4683 0.8188 0.3796 0.077 Uiso 1 1 calc R
C45 C 0.4496(2) 0.6995(3) 0.36145(14) 0.0539(11) Uani 1 1 d .
H45 H 0.4742 0.6696 0.3848 0.065 Uiso 1 1 calc R
C51 C 0.3932(2) 0.4196(2) 0.44431(12) 0.0435(9) Uani 1 1 d .
C52 C 0.4325(2) 0.3973(2) 0.40462(13) 0.0503(10) Uani 1 1 d .
H52 H 0.4543 0.3462 0.4051 0.060 Uiso 1 1 calc R
C53 C 0.4414(2) 0.4460(2) 0.36458(13) 0.0533(11) Uani 1 1 d .
H53 H 0.4696 0.4270 0.3393 0.064 Uiso 1 1 calc R
C54 C 0.4107(2) 0.5214(2) 0.35987(12) 0.0469(10) Uani 1 1 d .
C55 C 0.3718(2) 0.5443(2) 0.39959(12) 0.0493(10) Uani 1 1 d .
H55 H 0.3498 0.5954 0.3990 0.059 Uiso 1 1 calc R
C56 C 0.3634(2) 0.4958(2) 0.44015(12) 0.0482(10) Uani 1 1 d .
H56 H 0.3365 0.5154 0.4659 0.058 Uiso 1 1 calc R
O61 O 0.3788(2) 0.0713(2) 0.55041(11) 0.0861(11) Uani 1 1 d .
C62 C 0.4255(4) 0.0086(4) 0.56198(19) 0.122(3) Uani 1 1 d .
H62A H 0.4131 -0.0412 0.5444 0.146 Uiso 1 1 calc R
H62B H 0.4721 0.0244 0.5523 0.146 Uiso 1 1 calc R
C63 C 0.4235(5) -0.0053(6) 0.6105(2) 0.156(4) Uani 1 1 d .
H63A H 0.4652 0.0159 0.6261 0.188 Uiso 1 1 calc R
H63B H 0.4204 -0.0638 0.6171 0.188 Uiso 1 1 calc R
C64 C 0.3629(5) 0.0366(6) 0.6288(2) 0.174(4) Uani 1 1 d .
H64A H 0.3275 -0.0030 0.6380 0.209 Uiso 1 1 calc R
H64B H 0.3748 0.0690 0.6574 0.209 Uiso 1 1 calc R
C65 C 0.3382(4) 0.0874(3) 0.5916(2) 0.103(2) Uani 1 1 d .
H65A H 0.3423 0.1447 0.6011 0.124 Uiso 1 1 calc R
H65B H 0.2896 0.0755 0.5849 0.124 Uiso 1 1 calc R
O71 O 0.39563(16) 0.07055(18) 0.44193(10) 0.0654(8) Uani 1 1 d .
C72 C 0.3965(3) 0.1094(3) 0.39534(15) 0.0748(14) Uani 1 1 d .
H72A H 0.4438 0.1226 0.3857 0.090 Uiso 1 1 calc R
H72B H 0.3694 0.1597 0.3960 0.090 Uiso 1 1 calc R
C73 C 0.3662(5) 0.0507(5) 0.3618(2) 0.152(4) Uani 1 1 d .
H73A H 0.3318 0.0777 0.3413 0.183 Uiso 1 1 calc R
H73B H 0.4020 0.0280 0.3407 0.183 Uiso 1 1 calc R
C74 C 0.3357(4) -0.0108(4) 0.3881(2) 0.0986(19) Uani 1 1 d .
H74A H 0.3480 -0.0640 0.3745 0.118 Uiso 1 1 calc R
H74B H 0.2854 -0.0052 0.3871 0.118 Uiso 1 1 calc R
C75 C 0.3599(3) -0.0046(3) 0.43743(17) 0.0820(15) Uani 1 1 d .
H75A H 0.3210 -0.0062 0.4600 0.098 Uiso 1 1 calc R
H75B H 0.3908 -0.0500 0.4449 0.098 Uiso 1 1 calc R
O81 O 0.3520(2) 0.7549(2) 0.17907(11) 0.0969(12) Uani 1 1 d .
C82 C 0.3883(5) 0.8233(5) 0.1687(2) 0.162(4) Uani 1 1 d .
H82A H 0.4376 0.8135 0.1734 0.194 Uiso 1 1 calc R
H82B H 0.3741 0.8679 0.1901 0.194 Uiso 1 1 calc R
C83 C 0.3752(6) 0.8437(6) 0.1203(4) 0.189(5) Uani 1 1 d .
H83A H 0.4180 0.8575 0.1034 0.226 Uiso 1 1 calc R
H83B H 0.3436 0.8901 0.1182 0.226 Uiso 1 1 calc R
C84 C 0.3452(7) 0.7737(9) 0.1003(3) 0.236(7) Uani 1 1 d .
H84A H 0.3011 0.7875 0.0851 0.283 Uiso 1 1 calc R
H84B H 0.3756 0.7508 0.0753 0.283 Uiso 1 1 calc R
C85 C 0.3356(5) 0.7205(5) 0.1346(2) 0.154(4) Uani 1 1 d .
H85A H 0.3646 0.6726 0.1289 0.185 Uiso 1 1 calc R
H85B H 0.2874 0.7028 0.1347 0.185 Uiso 1 1 calc R
O91 O 0.24131(18) 0.7684(2) 0.25258(11) 0.0836(10) Uani 1 1 d .
C92 C 0.1887(4) 0.7822(5) 0.2183(2) 0.119(2) Uani 1 1 d .
H92A H 0.1892 0.7391 0.1937 0.143 Uiso 1 1 calc R
H92B H 0.1963 0.8345 0.2019 0.143 Uiso 1 1 calc R
C93 C 0.1236(4) 0.7830(5) 0.2424(3) 0.124(2) Uani 1 1 d .
H93A H 0.0915 0.7458 0.2263 0.148 Uiso 1 1 calc R
H93B H 0.1039 0.8380 0.2418 0.148 Uiso 1 1 calc R
C94 C 0.1351(3) 0.7576(5) 0.2913(2) 0.113(2) Uani 1 1 d .
H94A H 0.1163 0.7029 0.2965 0.136 Uiso 1 1 calc R
H94B H 0.1125 0.7952 0.3139 0.136 Uiso 1 1 calc R
C95 C 0.2104(3) 0.7577(4) 0.29931(18) 0.0923(18) Uani 1 1 d .
H95A H 0.2235 0.8022 0.3211 0.111 Uiso 1 1 calc R
H95B H 0.2251 0.7061 0.3138 0.111 Uiso 1 1 calc R

loop_
_atom_site_aniso_label
_atom_site_aniso_U_11
_atom_site_aniso_U_22
_atom_site_aniso_U_33
_atom_site_aniso_U_23
_atom_site_aniso_U_13
_atom_site_aniso_U_12
B1 0.042(3) 0.046(3) 0.044(2) 0.004(2) -0.003(2) 0.000(2)
C1 0.059(3) 0.053(3) 0.044(2) 0.0059(19) 0.005(2) 0.001(2)
C1A 0.078(4) 0.079(4) 0.054(2) 0.011(2) 0.018(2) 0.014(3)
C1B 0.110(4) 0.061(3) 0.043(2) -0.007(2) 0.004(2) -0.011(3)
C1C 0.084(3) 0.065(3) 0.041(2) 0.005(2) 0.004(2) -0.006(3)
Li1 0.066(5) 0.054(4) 0.055(4) 0.005(3) 0.000(3) 0.001(4)
B2 0.049(3) 0.053(3) 0.036(2) 0.004(2) 0.001(2) 0.002(2)
C2 0.064(3) 0.065(3) 0.042(2) 0.007(2) 0.002(2) 0.002(2)
C2A 0.070(3) 0.102(4) 0.058(3) 0.019(3) 0.021(2) -0.001(3)
C2B 0.087(4) 0.091(4) 0.051(2) -0.003(3) 0.009(2) 0.004(3)
C2C 0.055(3) 0.096(4) 0.069(3) 0.009(3) 0.015(2) 0.006(3)
Li2 0.070(5) 0.074(5) 0.056(4) 0.016(4) -0.011(4) -0.010(4)
N11 0.0428(19) 0.0448(19) 0.0401(15) 0.0083(14) 0.0010(14) 0.0019(15)
N12 0.047(2) 0.047(2) 0.0532(18) 0.0081(16) 0.0013(16) -0.0072(17)
C13 0.043(3) 0.059(3) 0.067(2) 0.003(2) -0.002(2) -0.013(2)
C14 0.048(3) 0.070(3) 0.062(2) 0.009(2) -0.010(2) -0.006(3)
C15 0.044(3) 0.060(3) 0.055(2) 0.013(2) -0.0046(19) 0.002(2)
N21 0.049(2) 0.052(2) 0.0398(16) 0.0094(15) -0.0025(15) 0.0016(17)
N22 0.053(2) 0.056(2) 0.0546(19) 0.0039(17) -0.0051(16) 0.0086(18)
C23 0.053(3) 0.074(4) 0.071(3) 0.005(3) -0.008(2) 0.022(3)
C24 0.042(3) 0.098(4) 0.066(3) 0.008(3) -0.006(2) 0.002(3)
C25 0.048(3) 0.068(3) 0.060(2) 0.008(2) -0.010(2) -0.010(2)
N31 0.061(2) 0.043(2) 0.0386(16) 0.0075(14) 0.0006(15) -0.0015(17)
N32 0.062(2) 0.066(2) 0.0460(18) 0.0076(17) -0.0109(18) -0.009(2)
C33 0.062(3) 0.071(3) 0.058(2) 0.002(2) -0.012(2) -0.002(3)
C34 0.075(3) 0.067(3) 0.068(3) -0.001(2) -0.008(3) -0.023(3)
C35 0.076(3) 0.052(3) 0.055(2) 0.007(2) -0.007(2) -0.014(2)
N41 0.052(2) 0.047(2) 0.0379(16) 0.0070(15) 0.0009(15) -0.0017(16)
N42 0.074(3) 0.049(2) 0.0491(18) 0.0137(17) -0.0052(17) -0.0021(19)
C43 0.087(4) 0.047(3) 0.060(3) 0.011(2) -0.001(3) -0.006(2)
C44 0.084(4) 0.056(3) 0.051(2) -0.001(2) -0.004(2) -0.020(3)
C45 0.057(3) 0.060(3) 0.045(2) 0.004(2) -0.007(2) -0.005(2)
C51 0.050(3) 0.040(2) 0.0403(19) 0.0001(17) -0.0009(17) -0.0001(19)
C52 0.059(3) 0.047(2) 0.046(2) 0.0086(18) 0.0015(19) 0.007(2)
C53 0.059(3) 0.055(3) 0.045(2) 0.003(2) 0.006(2) 0.009(2)
C54 0.056(3) 0.046(2) 0.0384(19) 0.0032(17) 0.0021(19) -0.003(2)
C55 0.062(3) 0.039(2) 0.047(2) 0.0059(18) 0.003(2) 0.004(2)
C56 0.055(3) 0.049(2) 0.0396(19) 0.0014(18) 0.0096(18) 0.006(2)
O61 0.118(3) 0.076(2) 0.0637(19) 0.0208(17) 0.0199(19) 0.032(2)
C62 0.168(7) 0.121(5) 0.076(4) 0.032(3) 0.017(4) 0.087(5)
C63 0.170(8) 0.195(8) 0.105(5) 0.062(5) 0.032(5) 0.085(7)
C64 0.190(9) 0.269(11) 0.064(4) 0.043(5) 0.019(5) 0.107(8)
C65 0.135(6) 0.081(4) 0.093(4) 0.018(3) 0.041(4) 0.021(4)
O71 0.079(2) 0.0522(18) 0.0648(18) -0.0018(15) 0.0097(16) -0.0022(17)
C72 0.095(4) 0.070(3) 0.059(3) 0.001(2) 0.022(3) -0.007(3)
C73 0.225(9) 0.168(7) 0.063(3) -0.003(4) 0.006(4) -0.126(7)
C74 0.126(6) 0.079(4) 0.091(4) 0.002(3) -0.024(4) -0.016(4)
C75 0.107(4) 0.060(3) 0.079(3) 0.006(3) 0.003(3) -0.013(3)
O81 0.144(3) 0.089(3) 0.0577(18) 0.0274(18) -0.017(2) -0.040(2)
C82 0.239(10) 0.152(7) 0.095(5) 0.018(5) 0.020(5) -0.123(7)
C83 0.230(12) 0.159(9) 0.176(9) 0.106(7) 0.018(8) -0.051(8)
C84 0.284(14) 0.345(17) 0.078(5) 0.053(8) 0.000(6) -0.178(13)
C85 0.269(11) 0.117(6) 0.076(4) -0.008(4) -0.029(6) -0.034(6)
O91 0.090(3) 0.093(3) 0.0680(18) 0.0153(18) -0.0186(19) 0.014(2)
C92 0.105(5) 0.173(7) 0.079(4) 0.014(4) -0.034(4) 0.038(5)
C93 0.090(5) 0.141(6) 0.140(6) 0.034(5) -0.026(5) -0.002(4)
C94 0.093(5) 0.137(6) 0.111(5) 0.000(4) -0.004(4) -0.014(5)
C95 0.116(5) 0.094(4) 0.067(3) 0.005(3) -0.009(3) 0.014(4)

loop_
_atom_type_symbol
_atom_type_description
_atom_type_scat_dispersion_real
_atom_type_scat_dispersion_imag
_atom_type_scat_source
C C 0.0033 0.0016 'International Tables Vol C Tables 4.2.6.8 and 6.1.1.4'
H H 0.0000 0.0000 'International Tables Vol C Tables 4.2.6.8 and 6.1.1.4'
B B 0.0013 0.0007 'International Tables Vol C Tables 4.2.6.8 and 6.1.1.4'
Li Li -0.0003 0.0001 'International Tables Vol C Tables 4.2.6.8 and 6.1.1.4'
N N 0.0061 0.0033 'International Tables Vol C Tables 4.2.6.8 and 6.1.1.4'
O O 0.0106 0.0060 'International Tables Vol C Tables 4.2.6.8 and 6.1.1.4'

loop_
_geom_angle_atom_site_label_1
_geom_angle_atom_site_label_2
_geom_angle_atom_site_label_3
_geom_angle
N21 B1 N11 109.5(3)
N21 B1 C51 105.5(3)
N11 B1 C51 104.6(3)
N21 B1 C1 108.5(3)
N11 B1 C1 108.9(3)
C51 B1 C1 119.4(3)
C1A C1 C1B 108.3(4)
C1A C1 C1C 105.9(3)
C1B C1 C1C 106.7(3)
C1A C1 B1 111.3(3)
C1B C1 B1 112.6(3)
C1C C1 B1 111.7(3)
C1 C1A H1A1 109.5
C1 C1A H1A2 109.5
H1A1 C1A H1A2 109.5
C1 C1A H1A3 109.5
H1A1 C1A H1A3 109.5
H1A2 C1A H1A3 109.5
C1 C1B H1B1 109.5
C1 C1B H1B2 109.5
H1B1 C1B H1B2 109.5
C1 C1B H1B3 109.5
H1B1 C1B H1B3 109.5
H1B2 C1B H1B3 109.5
C1 C1C H1C1 109.5
C1 C1C H1C2 109.5
H1C1 C1C H1C2 109.5
C1 C1C H1C3 109.5
H1C1 C1C H1C3 109.5
H1C2 C1C H1C3 109.5
O61 Li1 N22 119.5(4)
O61 Li1 N12 118.9(4)
N22 Li1 N12 97.5(3)
O61 Li1 O71 101.5(3)
N22 Li1 O71 110.5(4)
N12 Li1 O71 108.8(4)
N41 B2 N31 109.1(3)
N41 B2 C54 108.0(3)
N31 B2 C54 104.2(3)
N41 B2 C2 108.1(3)
N31 B2 C2 109.7(3)
C54 B2 C2 117.4(3)
C2B C2 C2C 108.3(4)
C2B C2 C2A 105.6(3)
C2C C2 C2A 105.8(4)
C2B C2 B2 113.6(4)
C2C C2 B2 111.0(3)
C2A C2 B2 112.1(4)
C2 C2A H2A1 109.5
C2 C2A H2A2 109.5
H2A1 C2A H2A2 109.5
C2 C2A H2A3 109.5
H2A1 C2A H2A3 109.5
H2A2 C2A H2A3 109.5
C2 C2B H2B1 109.5
C2 C2B H2B2 109.5
H2B1 C2B H2B2 109.5
C2 C2B H2B3 109.5
H2B1 C2B H2B3 109.5
H2B2 C2B H2B3 109.5
C2 C2C H2C1 109.5
C2 C2C H2C2 109.5
H2C1 C2C H2C2 109.5
C2 C2C H2C3 109.5
H2C1 C2C H2C3 109.5
H2C2 C2C H2C3 109.5
O91 Li2 O81 101.5(4)
O91 Li2 N32 110.0(4)
O81 Li2 N32 116.5(4)
O91 Li2 N42 108.2(4)
O81 Li2 N42 122.8(4)
N32 Li2 N42 97.6(3)
C15 N11 N12 108.9(3)
C15 N11 B1 125.3(3)
N12 N11 B1 124.6(3)
C13 N12 N11 105.7(3)
C13 N12 Li1 122.6(4)
N11 N12 Li1 116.4(3)
N12 C13 C14 112.1(4)
N12 C13 H13 124.0
C14 C13 H13 124.0
C15 C14 C13 103.5(4)
C15 C14 H14 128.2
C13 C14 H14 128.2
N11 C15 C14 109.8(4)
N11 C15 H15 125.1
C14 C15 H15 125.1
C25 N21 N22 109.1(3)
C25 N21 B1 125.0(4)
N22 N21 B1 125.7(3)
C23 N22 N21 104.8(4)
C23 N22 Li1 128.2(4)
N21 N22 Li1 126.4(3)
N22 C23 C24 112.4(4)
N22 C23 H23 123.8
C24 C23 H23 123.8
C25 C24 C23 103.8(4)
C25 C24 H24 128.1
C23 C24 H24 128.1
N21 C25 C24 109.9(4)
N21 C25 H25 125.0
C24 C25 H25 125.0
C35 N31 N32 108.0(3)
C35 N31 B2 126.8(3)
N32 N31 B2 124.4(3)
C33 N32 N31 105.9(3)
C33 N32 Li2 126.8(4)
N31 N32 Li2 119.8(3)
N32 C33 C34 112.2(4)
N32 C33 H33 123.9
C34 C33 H33 123.9
C35 C34 C33 103.1(4)
C35 C34 H34 128.5
C33 C34 H34 128.5
N31 C35 C34 110.9(4)
N31 C35 H35 124.5
C34 C35 H35 124.5
C45 N41 N42 108.6(3)
C45 N41 B2 125.8(3)
N42 N41 B2 124.8(3)
C43 N42 N41 105.8(3)
C43 N42 Li2 129.1(4)
N41 N42 Li2 125.1(3)
N42 C43 C44 111.8(4)
N42 C43 H43 124.1
C44 C43 H43 124.1
C45 C44 C43 104.1(4)
C45 C44 H44 128.0
C43 C44 H44 128.0
C44 C45 N41 109.7(4)
C44 C45 H45 125.1
N41 C45 H45 125.1
C56 C51 C52 113.8(3)
C56 C51 B1 126.9(3)
C52 C51 B1 118.9(3)
C53 C52 C51 123.5(4)
C53 C52 H52 118.3
C51 C52 H52 118.3
C52 C53 C54 122.9(4)
C52 C53 H53 118.6
C54 C53 H53 118.6
C53 C54 C55 113.9(3)
C53 C54 B2 124.8(3)
C55 C54 B2 120.9(3)
C56 C55 C54 123.2(4)
C56 C55 H55 118.4
C54 C55 H55 118.4
C51 C56 C55 122.7(3)
C51 C56 H56 118.7
C55 C56 H56 118.7
C65 O61 C62 108.3(4)
C65 O61 Li1 122.6(4)
C62 O61 Li1 126.5(4)
C63 C62 O61 109.1(5)
C63 C62 H62A 109.9
O61 C62 H62A 109.9
C63 C62 H62B 109.9
O61 C62 H62B 109.9
H62A C62 H62B 108.3
C62 C63 C64 106.5(6)
C62 C63 H63A 110.4
C64 C63 H63A 110.4
C62 C63 H63B 110.4
C64 C63 H63B 110.4
H63A C63 H63B 108.6
C65 C64 C63 107.7(5)
C65 C64 H64A 110.2
C63 C64 H64A 110.2
C65 C64 H64B 110.2
C63 C64 H64B 110.2
H64A C64 H64B 108.5
C64 C65 O61 106.7(5)
C64 C65 H65A 110.4
O61 C65 H65A 110.4
C64 C65 H65B 110.4
O61 C65 H65B 110.4
H65A C65 H65B 108.6
C75 O71 C72 108.3(3)
C75 O71 Li1 124.3(3)
C72 O71 Li1 114.6(3)
O71 C72 C73 105.7(4)
O71 C72 H72A 110.6
C73 C72 H72A 110.6
O71 C72 H72B 110.6
C73 C72 H72B 110.6
H72A C72 H72B 108.7
C74 C73 C72 108.8(5)
C74 C73 H73A 109.9
C72 C73 H73A 109.9
C74 C73 H73B 109.9
C72 C73 H73B 109.9
H73A C73 H73B 108.3
C73 C74 C75 107.7(5)
C73 C74 H74A 110.2
C75 C74 H74A 110.2
C73 C74 H74B 110.2
C75 C74 H74B 110.2
H74A C74 H74B 108.5
O71 C75 C74 107.7(4)
O71 C75 H75A 110.2
C74 C75 H75A 110.2
O71 C75 H75B 110.2
C74 C75 H75B 110.2
H75A C75 H75B 108.5
C82 O81 C85 105.6(5)
C82 O81 Li2 128.0(4)
C85 O81 Li2 126.4(5)
O81 C82 C83 107.8(7)
O81 C82 H82A 110.2
C83 C82 H82A 110.2
O81 C82 H82B 110.2
C83 C82 H82B 110.2
H82A C82 H82B 108.5
C82 C83 C84 104.8(7)
C82 C83 H83A 110.8
C84 C83 H83A 110.8
C82 C83 H83B 110.8
C84 C83 H83B 110.8
H83A C83 H83B 108.9
C85 C84 C83 108.8(7)
C85 C84 H84A 109.9
C83 C84 H84A 109.9
C85 C84 H84B 109.9
C83 C84 H84B 109.9
H84A C84 H84B 108.3
C84 C85 O81 109.7(7)
C84 C85 H85A 109.7
O81 C85 H85A 109.7
C84 C85 H85B 109.7
O81 C85 H85B 109.7
H85A C85 H85B 108.2
C92 O91 C95 108.6(5)
C92 O91 Li2 126.8(4)
C95 O91 Li2 116.5(3)
O91 C92 C93 109.2(5)
O91 C92 H92A 109.8
C93 C92 H92A 109.8
O91 C92 H92B 109.8
C93 C92 H92B 109.8
H92A C92 H92B 108.3
C92 C93 C94 107.5(6)
C92 C93 H93A 110.2
C94 C93 H93A 110.2
C92 C93 H93B 110.2
C94 C93 H93B 110.2
H93A C93 H93B 108.5
C93 C94 C95 107.1(6)
C93 C94 H94A 110.3
C95 C94 H94A 110.3
C93 C94 H94B 110.3
C95 C94 H94B 110.3
H94A C94 H94B 108.5
O91 C95 C94 106.3(4)
O91 C95 H95A 110.5
C94 C95 H95A 110.5
O91 C95 H95B 110.5
C94 C95 H95B 110.5
H95A C95 H95B 108.7

loop_
_geom_bond_atom_site_label_1
_geom_bond_atom_site_label_2
_geom_bond_distance
B1 N21 1.586(6)
B1 N11 1.593(5)
B1 C51 1.635(6)
B1 C1 1.662(6)
C1 C1A 1.534(6)
C1 C1B 1.535(6)
C1 C1C 1.545(5)
C1A H1A1 0.9800
C1A H1A2 0.9800
C1A H1A3 0.9800
C1B H1B1 0.9800
C1B H1B2 0.9800
C1B H1B3 0.9800
C1C H1C1 0.9800
C1C H1C2 0.9800
C1C H1C3 0.9800
Li1 O61 1.932(7)
Li1 N22 1.952(8)
Li1 N12 1.985(8)
Li1 O71 1.993(7)
B2 N41 1.572(6)
B2 N31 1.597(6)
B2 C54 1.641(5)
B2 C2 1.676(6)
C2 C2B 1.519(6)
C2 C2C 1.539(6)
C2 C2A 1.539(6)
C2A H2A1 0.9800
C2A H2A2 0.9800
C2A H2A3 0.9800
C2B H2B1 0.9800
C2B H2B2 0.9800
C2B H2B3 0.9800
C2C H2C1 0.9800
C2C H2C2 0.9800
C2C H2C3 0.9800
Li2 O91 1.925(9)
Li2 O81 1.942(7)
Li2 N32 1.962(9)
Li2 N42 1.985(8)
N11 C15 1.338(5)
N11 N12 1.365(4)
N12 C13 1.330(5)
C13 C14 1.376(6)
C13 H13 0.9500
C14 C15 1.372(6)
C14 H14 0.9500
C15 H15 0.9500
N21 C25 1.342(5)
N21 N22 1.363(4)
N22 C23 1.345(5)
C23 C24 1.367(6)
C23 H23 0.9500
C24 C25 1.362(6)
C24 H24 0.9500
C25 H25 0.9500
N31 C35 1.337(5)
N31 N32 1.379(4)
N32 C33 1.332(5)
C33 C34 1.382(6)
C33 H33 0.9500
C34 C35 1.373(6)
C34 H34 0.9500
C35 H35 0.9500
N41 C45 1.351(5)
N41 N42 1.354(4)
N42 C43 1.332(5)
C43 C44 1.372(6)
C43 H43 0.9500
C44 C45 1.351(6)
C44 H44 0.9500
C45 H45 0.9500
C51 C56 1.396(5)
C51 C52 1.398(5)
C52 C53 1.388(5)
C52 H52 0.9500
C53 C54 1.394(5)
C53 H53 0.9500
C54 C55 1.398(5)
C55 C56 1.398(5)
C55 H55 0.9500
C56 H56 0.9500
O61 C65 1.423(6)
O61 C62 1.424(6)
C62 C63 1.373(7)
C62 H62A 0.9900
C62 H62B 0.9900
C63 C64 1.469(9)
C63 H63A 0.9900
C63 H63B 0.9900
C64 C65 1.419(8)
C64 H64A 0.9900
C64 H64B 0.9900
C65 H65A 0.9900
C65 H65B 0.9900
O71 C75 1.434(5)
O71 C72 1.450(5)
C72 C73 1.476(7)
C72 H72A 0.9900
C72 H72B 0.9900
C73 C74 1.392(7)
C73 H73A 0.9900
C73 H73B 0.9900
C74 C75 1.458(7)
C74 H74A 0.9900
C74 H74B 0.9900
C75 H75A 0.9900
C75 H75B 0.9900
O81 C82 1.371(7)
O81 C85 1.401(7)
C82 C83 1.414(10)
C82 H82A 0.9900
C82 H82B 0.9900
C83 C84 1.416(12)
C83 H83A 0.9900
C83 H83B 0.9900
C84 C85 1.316(11)
C84 H84A 0.9900
C84 H84B 0.9900
C85 H85A 0.9900
C85 H85B 0.9900
O91 C92 1.426(6)
O91 C95 1.448(6)
C92 C93 1.443(9)
C92 H92A 0.9900
C92 H92B 0.9900
C93 C94 1.444(8)
C93 H93A 0.9900
C93 H93B 0.9900
C94 C95 1.493(8)
C94 H94A 0.9900
C94 H94B 0.9900
C95 H95A 0.9900
C95 H95B 0.9900

loop_
_geom_torsion_atom_site_label_1
_geom_torsion_atom_site_label_2
_geom_torsion_atom_site_label_3
_geom_torsion_atom_site_label_4
_geom_torsion
N21 B1 C1 C1A -164.3(3)
N11 B1 C1 C1A -45.1(4)
C51 B1 C1 C1A 74.9(5)
N21 B1 C1 C1B 73.9(4)
N11 B1 C1 C1B -167.0(3)
C51 B1 C1 C1B -47.0(5)
N21 B1 C1 C1C -46.1(4)
N11 B1 C1 C1C 73.0(4)
C51 B1 C1 C1C -167.0(4)
N41 B2 C2 C2B -166.0(3)
N31 B2 C2 C2B -47.0(5)
C54 B2 C2 C2B 71.6(5)
N41 B2 C2 C2C 71.7(4)
N31 B2 C2 C2C -169.4(3)
C54 B2 C2 C2C -50.7(5)
N41 B2 C2 C2A -46.4(5)
N31 B2 C2 C2A 72.5(5)
C54 B2 C2 C2A -168.8(4)
N21 B1 N11 C15 -140.1(3)
C51 B1 N11 C15 -27.5(5)
C1 B1 N11 C15 101.3(4)
N21 B1 N11 N12 53.9(4)
C51 B1 N11 N12 166.6(3)
C1 B1 N11 N12 -64.6(4)
C15 N11 N12 C13 -0.1(4)
B1 N11 N12 C13 167.7(3)
C15 N11 N12 Li1 139.8(3)
B1 N11 N12 Li1 -52.3(4)
O61 Li1 N12 C13 -78.7(5)
N22 Li1 N12 C13 151.5(3)
O71 Li1 N12 C13 36.7(5)
O61 Li1 N12 N11 148.7(4)
N22 Li1 N12 N11 18.9(4)
O71 Li1 N12 N11 -95.9(4)
N11 N12 C13 C14 -0.2(5)
Li1 N12 C13 C14 -137.0(4)
N12 C13 C14 C15 0.5(5)
N12 N11 C15 C14 0.5(4)
B1 N11 C15 C14 -167.3(4)
C13 C14 C15 N11 -0.6(5)
N11 B1 N21 C25 164.0(3)
C51 B1 N21 C25 51.9(5)
C1 B1 N21 C25 -77.2(4)
N11 B1 N21 N22 -21.7(5)
C51 B1 N21 N22 -133.8(3)
C1 B1 N21 N22 97.1(4)
C25 N21 N22 C23 -0.1(4)
B1 N21 N22 C23 -175.1(3)
C25 N21 N22 Li1 172.3(4)
B1 N21 N22 Li1 -2.8(5)
O61 Li1 N22 C23 47.1(6)
N12 Li1 N22 C23 176.6(3)
O71 Li1 N22 C23 -70.1(5)
O61 Li1 N22 N21 -123.5(4)
N12 Li1 N22 N21 6.0(5)
O71 Li1 N22 N21 119.3(4)
N21 N22 C23 C24 0.6(5)
Li1 N22 C23 C24 -171.5(4)
N22 C23 C24 C25 -0.9(5)
N22 N21 C25 C24 -0.5(5)
B1 N21 C25 C24 174.6(3)
C23 C24 C25 N21 0.8(5)
N41 B2 N31 C35 -136.9(4)
C54 B2 N31 C35 -21.7(5)
C2 B2 N31 C35 104.8(4)
N41 B2 N31 N32 54.9(4)
C54 B2 N31 N32 170.0(3)
C2 B2 N31 N32 -63.4(5)
C35 N31 N32 C33 0.8(4)
B2 N31 N32 C33 170.9(4)
C35 N31 N32 Li2 152.6(4)
B2 N31 N32 Li2 -37.3(5)
O91 Li2 N32 C33 36.6(6)
O81 Li2 N32 C33 -78.1(6)
N42 Li2 N32 C33 149.2(4)
O91 Li2 N32 N31 -108.9(4)
O81 Li2 N32 N31 136.4(4)
N42 Li2 N32 N31 3.7(5)
N31 N32 C33 C34 -0.6(5)
Li2 N32 C33 C34 -149.8(4)
N32 C33 C34 C35 0.2(6)
N32 N31 C35 C34 -0.7(5)
B2 N31 C35 C34 -170.5(4)
C33 C34 C35 N31 0.3(5)
N31 B2 N41 C45 154.2(3)
C54 B2 N41 C45 41.5(5)
C2 B2 N41 C45 -86.5(4)
N31 B2 N41 N42 -37.5(5)
C54 B2 N41 N42 -150.2(3)
C2 B2 N41 N42 81.8(4)
C45 N41 N42 C43 0.3(4)
B2 N41 N42 C43 -169.8(4)
C45 N41 N42 Li2 178.3(4)
B2 N41 N42 Li2 8.2(6)
O91 Li2 N42 C43 -58.4(6)
O81 Li2 N42 C43 59.1(7)
N32 Li2 N42 C43 -172.4(4)
O91 Li2 N42 N41 124.1(4)
O81 Li2 N42 N41 -118.4(5)
N32 Li2 N42 N41 10.1(6)
N41 N42 C43 C44 -0.3(5)
Li2 N42 C43 C44 -178.2(4)
N42 C43 C44 C45 0.2(6)
C43 C44 C45 N41 0.0(5)
N42 N41 C45 C44 -0.2(5)
B2 N41 C45 C44 169.7(4)
N21 B1 C51 C56 -147.1(4)
N11 B1 C51 C56 97.5(4)
C1 B1 C51 C56 -24.7(6)
N21 B1 C51 C52 40.2(5)
N11 B1 C51 C52 -75.3(4)
C1 B1 C51 C52 162.6(4)
C56 C51 C52 C53 0.0(6)
B1 C51 C52 C53 173.6(4)
C51 C52 C53 C54 -1.2(7)
C52 C53 C54 C55 1.5(6)
C52 C53 C54 B2 -171.3(4)
N41 B2 C54 C53 -147.5(4)
N31 B2 C54 C53 96.5(5)
C2 B2 C54 C53 -25.0(6)
N41 B2 C54 C55 40.2(5)
N31 B2 C54 C55 -75.8(4)
C2 B2 C54 C55 162.6(4)
C53 C54 C55 C56 -0.8(6)
B2 C54 C55 C56 172.4(4)
C52 C51 C56 C55 0.8(6)
B1 C51 C56 C55 -172.2(4)
C54 C55 C56 C51 -0.4(7)
N22 Li1 O61 C65 91.6(6)
N12 Li1 O61 C65 -27.4(7)
O71 Li1 O61 C65 -146.6(5)
N22 Li1 O61 C62 -68.0(7)
N12 Li1 O61 C62 173.0(5)
O71 Li1 O61 C62 53.8(7)
C65 O61 C62 C63 -10.2(9)
Li1 O61 C62 C63 151.8(7)
O61 C62 C63 C64 13.1(11)
C62 C63 C64 C65 -11.4(12)
C63 C64 C65 O61 5.2(10)
C62 O61 C65 C64 2.7(8)
Li1 O61 C65 C64 -160.2(6)
O61 Li1 O71 C75 38.4(6)
N22 Li1 O71 C75 166.2(4)
N12 Li1 O71 C75 -87.8(5)
O61 Li1 O71 C72 175.2(4)
N22 Li1 O71 C72 -57.0(5)
N12 Li1 O71 C72 49.0(5)
C75 O71 C72 C73 -5.7(6)
Li1 O71 C72 C73 -149.2(5)
O71 C72 C73 C74 12.4(9)
C72 C73 C74 C75 -14.2(9)
C72 O71 C75 C74 -2.6(6)
Li1 O71 C75 C74 136.4(5)
C73 C74 C75 O71 10.5(8)
O91 Li2 O81 C82 87.9(8)
N32 Li2 O81 C82 -152.7(7)
N42 Li2 O81 C82 -32.8(10)
O91 Li2 O81 C85 -90.9(7)
N32 Li2 O81 C85 28.5(8)
N42 Li2 O81 C85 148.4(7)
C85 O81 C82 C83 18.5(10)
Li2 O81 C82 C83 -160.6(7)
O81 C82 C83 C84 -15.1(13)
C82 C83 C84 C85 5.6(16)
C83 C84 C85 O81 5.8(15)
C82 O81 C85 C84 -15.3(12)
Li2 O81 C85 C84 163.8(9)
O81 Li2 O91 C92 41.0(7)
N32 Li2 O91 C92 -83.0(6)
N42 Li2 O91 C92 171.5(5)
O81 Li2 O91 C95 -174.0(4)
N32 Li2 O91 C95 62.1(5)
N42 Li2 O91 C95 -43.5(6)
C95 O91 C92 C93 1.7(8)
Li2 O91 C92 C93 149.0(6)
O91 C92 C93 C94 -8.4(9)
C92 C93 C94 C95 11.5(9)
C92 O91 C95 C94 5.4(7)
Li2 O91 C95 C94 -145.7(5)
C93 C94 C95 O91 -10.4(8)
